data_4035228
loop_
_publ_author_name
'Cui, Hui'
'Liu, Yena'
'Li, Jing'
'Huang, Xishan'
'Yan, Tao'
'Cao, Wenhao'
'Liu, Hongju'
'Long, Yuhua'
'She, Zhigang'

_publ_section_title
;
 Diaporindenes A-D: Four Unusual 2,3-Dihydro-1 H-indene Analogues with
 Anti-inflammatory Activities from the Mangrove Endophytic Fungus
 Diaporthe sp. SYSU-HQ3.
;
_journal_issue 19
_journal_name_full 'The Journal of organic chemistry'
_journal_page_first 11804
_journal_page_last 11813
_journal_paper_doi 10.1021/acs.joc.8b01738
_journal_volume 83
_journal_year 2018
_chemical_absolute_configuration ad
_chemical_formula_moiety 'C25 H30 O6'
_chemical_formula_sum 'C25 H30 O6'
_chemical_formula_weight 426.51
_space_group_crystal_system monoclinic
_space_group_IT_number 5
_space_group_name_Hall 'C 2y'
_space_group_name_H-M_alt 'C 1 2 1'
_symmetry_Int_Tables_number 5
_audit_creation_date 2017-08-03
_audit_creation_method
;
Olex2 1.2-beta
(compiled 2017.03.28 svn.r3405 for OlexSys, GUI svn.r5356)
;
_cell_angle_alpha 90
_cell_angle_beta 98.821(2)
_cell_angle_gamma 90
_cell_formula_units_Z 4
_cell_length_a 22.3394(5)
_cell_length_b 8.2464(2)
_cell_length_c 13.8104(3)
_cell_measurement_reflns_used 17011
_cell_measurement_temperature 153(2)
_cell_measurement_theta_max 73.9520
_cell_measurement_theta_min 4.7310
_cell_volume 2514.06(10)
_computing_molecular_graphics 'Olex2 (Dolomanov et al., 2009)'
_computing_publication_material 'Olex2 (Dolomanov et al., 2009)'
_computing_structure_refinement 'olex2.refine (Bourhis et al., 2015)'
_diffrn_ambient_temperature 153(3)
_diffrn_measured_fraction_theta_full 0.9996
_diffrn_measured_fraction_theta_max 0.9852
_diffrn_measurement_device_type 'multiwire proportional'
_diffrn_measurement_method 'phi and omega scans'
_diffrn_radiation_monochromator graphite
_diffrn_radiation_type 'Cu K\a'
_diffrn_radiation_wavelength 1.54178
_diffrn_reflns_av_R_equivalents 0.0236
_diffrn_reflns_av_unetI/netI 0.0152
_diffrn_reflns_limit_h_max 27
_diffrn_reflns_limit_h_min -27
_diffrn_reflns_limit_k_max 10
_diffrn_reflns_limit_k_min -8
_diffrn_reflns_limit_l_max 17
_diffrn_reflns_limit_l_min -17
_diffrn_reflns_number 21177
_diffrn_reflns_theta_full 74.0022
_diffrn_reflns_theta_max 74.00
_diffrn_reflns_theta_min 4.00
_exptl_absorpt_coefficient_mu 0.651
_exptl_absorpt_correction_T_max 1.00000
_exptl_absorpt_correction_T_min 0.41886
_exptl_absorpt_correction_type multi-scan
_exptl_crystal_colour colourless
_exptl_crystal_density_diffrn 1.1268
_exptl_crystal_description block
_exptl_crystal_F_000 915.0793
_exptl_crystal_size_max 0.3
_exptl_crystal_size_mid 0.22
_exptl_crystal_size_min 0.18
_refine_diff_density_max 0.1200
_refine_diff_density_min -0.1453
_refine_diff_density_rms 0.0324
_refine_ls_abs_structure_details 'Flack, H. D. (1983). Acta Cryst. A39, 876-881.'
_refine_ls_abs_structure_Flack 0.09(18)
_refine_ls_d_res_high 0.8019
_refine_ls_d_res_low 11.0376
_refine_ls_goodness_of_fit_ref 1.0499
_refine_ls_hydrogen_treatment constr
_refine_ls_matrix_type full
_refine_ls_number_constraints 48
_refine_ls_number_parameters 288
_refine_ls_number_reflns 4816
_refine_ls_number_restraints 1
_refine_ls_restrained_S_all 1.0499
_refine_ls_R_factor_all 0.0336
_refine_ls_R_factor_gt 0.0331
_refine_ls_shift/su_max 0.0000
_refine_ls_shift/su_mean 0.0000
_refine_ls_structure_factor_coef Fsqd
_refine_ls_weighting_details 'w=1/[\s^2^(Fo^2^)+(0.0607P)^2^+0.2635P] where P=(Fo^2^+2Fc^2^)/3'
_refine_ls_weighting_scheme calc
_refine_ls_wR_factor_gt 0.0925
_refine_ls_wR_factor_ref 0.0933
_reflns_Friedel_coverage 0.892
_reflns_limit_h_max 27
_reflns_limit_h_min -27
_reflns_limit_k_max 10
_reflns_limit_k_min -8
_reflns_limit_l_max 17
_reflns_limit_l_min -17
_reflns_number_gt 4717
_reflns_number_total 4816
_reflns_threshold_expression I>=2u(I)
_cod_data_source_file jo8b01738_si_002.cif
_cod_data_source_block 1
_cod_original_sg_symbol_Hall ' C 2y'
_cod_database_code 4035228
_olex2_refinement_description
;
1. Fixed Uiso
 At 1.2 times of:
  All C(H) groups, All C(H,H) groups
 At 1.5 times of:
  All C(H,H,H) groups, All O(H) groups
2.a Ternary CH refined with riding coordinates:
 C8(H8), C23(H23), C9(H9)
2.b Secondary CH2 refined with riding coordinates:
 C1AA(H1Aa,H1Ab), C22(H22a,H22b)
2.c Aromatic/amide H refined with riding coordinates:
 C19(H19), C17(H17), C3(H3a), C4(H4a), C13(H13)
2.d Idealised Me refined as rotating group:
 C27(H27a,H27b,H27c), C26(H26a,H26b,H26c), C25(H25a,H25b,H25c), C12(H12a,H12b,
 H12c), C11(H11a,H11b,H11c)
2.e Idealised tetrahedral OH refined as rotating group:
 O3(H3), O4(H4), O15(H15)
;
_olex2_submission_special_instructions 'No special instructions were received'

loop_
_space_group_symop_id
_space_group_symop_operation_xyz
1 x,y,z
2 -x,y,-z
3 x+1/2,y+1/2,z
4 -x+1/2,y+1/2,-z

loop_
_atom_site_label
_atom_site_type_symbol
_atom_site_fract_x
_atom_site_fract_y
_atom_site_fract_z
_atom_site_U_iso_or_equiv
_atom_site_adp_type
_atom_site_occupancy
_atom_site_refinement_flags_posn
O1 O 0.66253(4) 0.73131(13) 0.05617(6) 0.0469(2) Uani 1.000000 .
O2 O 0.76871(5) 0.62492(15) -0.01365(7) 0.0616(3) Uani 1.000000 .
C16 C 0.72031(5) 0.77750(15) 0.21256(8) 0.0383(2) Uani 1.000000 .
O3 O 0.55260(4) 0.90963(17) 0.11858(8) 0.0682(3) Uani 1.000000 .
H3 H 0.51546(4) 0.912(2) 0.1100(16) 0.1024(5) Uiso 1.000000 GR
C7 C 0.66857(5) 0.84917(16) 0.35666(8) 0.0402(2) Uani 1.000000 .
O4 O 0.57241(4) 0.86619(14) -0.07262(7) 0.0557(3) Uani 1.000000 .
H4 H 0.5716(10) 0.8636(14) -0.0135(3) 0.0835(4) Uiso 1.000000 GR
C19 C 0.82541(6) 0.68104(18) 0.14229(11) 0.0507(3) Uani 1.000000 .
H19 H 0.86023(6) 0.64784(18) 0.11860(11) 0.0608(4) Uiso 1.000000 R
C20 C 0.77021(6) 0.67639(17) 0.08134(10) 0.0461(3) Uani 1.000000 .
C17 C 0.77633(6) 0.78116(16) 0.27242(9) 0.0435(3) Uani 1.000000 .
H17 H 0.77853(6) 0.81554(16) 0.33701(9) 0.0522(3) Uiso 1.000000 R
C21 C 0.71774(5) 0.72718(16) 0.11591(9) 0.0410(2) Uani 1.000000 .
C24 C 0.60197(6) 0.7239(2) -0.10105(9) 0.0512(3) Uani 1.000000 .
C2 C 0.67727(6) 1.00827(17) 0.38435(9) 0.0446(3) Uani 1.000000 .
O15 O 0.67337(7) 0.65870(18) 0.59739(8) 0.0791(4) Uani 1.000000 .
H15 H 0.6616(14) 0.5719(11) 0.57235(17) 0.1187(6) Uiso 1.000000 GR
C6 C 0.66719(6) 0.72662(18) 0.42663(9) 0.0468(3) Uani 1.000000 .
C8 C 0.66173(5) 0.83339(16) 0.24592(8) 0.0384(2) Uani 1.000000 .
H8 H 0.62861(5) 0.75874(16) 0.22202(8) 0.0460(3) Uiso 1.000000 R
C18 C 0.82952(6) 0.73437(17) 0.23794(10) 0.0486(3) Uani 1.000000 .
C23 C 0.66699(6) 0.73225(18) -0.04623(8) 0.0458(3) Uani 1.000000 .
H23 H 0.68503(6) 0.83532(18) -0.06216(8) 0.0550(3) Uiso 1.000000 R
C3 C 0.68570(7) 1.04963(19) 0.48382(10) 0.0561(3) Uani 1.000000 .
H3a H 0.69204(7) 1.15726(19) 0.50275(10) 0.0674(4) Uiso 1.000000 R
C4 C 0.68459(8) 0.9306(2) 0.55378(10) 0.0600(4) Uani 1.000000 .
H4a H 0.69042(8) 0.9584(2) 0.61982(10) 0.0720(4) Uiso 1.000000 R
C27 C 0.88964(6) 0.7426(2) 0.30405(13) 0.0657(4) Uani 1.000000 .
H27a H 0.9030(3) 0.6348(3) 0.3227(9) 0.0986(6) Uiso 1.000000 GR
H27b H 0.91885(18) 0.7941(17) 0.2700(4) 0.0986(6) Uiso 1.000000 GR
H27c H 0.88536(17) 0.8040(16) 0.3616(5) 0.0986(6) Uiso 1.000000 GR
O6 O 0.65403(9) 0.44739(16) 0.45479(13) 0.0966(5) Uani 1.000000 .
C9 C 0.64506(5) 1.00886(17) 0.21061(9) 0.0429(3) Uani 1.000000 .
H9 H 0.66392(5) 1.03168(17) 0.15251(9) 0.0515(3) Uiso 1.000000 R
C13 C 0.65805(9) 0.5589(2) 0.39793(13) 0.0652(4) Uani 1.000000 .
H13 H 0.65500(9) 0.5342(2) 0.33165(13) 0.0783(5) Uiso 1.000000 R
C1AA C 0.67506(7) 1.11686(17) 0.29599(10) 0.0510(3) Uani 1.000000 .
H1Aa H 0.65096(7) 1.21297(17) 0.30251(10) 0.0612(4) Uiso 1.000000 R
H1Ab H 0.71545(7) 1.14958(17) 0.28642(10) 0.0612(4) Uiso 1.000000 R
C10 C 0.57578(6) 1.0366(2) 0.18489(10) 0.0575(4) Uani 1.000000 .
C5 C 0.67490(7) 0.7709(2) 0.52643(10) 0.0558(4) Uani 1.000000 .
C26 C 0.56887(9) 0.5733(3) -0.07562(15) 0.0752(5) Uani 1.000000 .
H26a H 0.5695(7) 0.5686(12) -0.0060(2) 0.1128(8) Uiso 1.000000 GR
H26b H 0.5277(2) 0.5770(11) -0.1081(11) 0.1128(8) Uiso 1.000000 GR
H26c H 0.5885(5) 0.4789(3) -0.0966(12) 0.1128(8) Uiso 1.000000 GR
C22 C 0.70898(7) 0.5956(2) -0.06522(11) 0.0628(4) Uani 1.000000 .
H22a H 0.71032(7) 0.5877(2) -0.13493(11) 0.0753(5) Uiso 1.000000 R
H22b H 0.69379(7) 0.4937(2) -0.04368(11) 0.0753(5) Uiso 1.000000 R
C25 C 0.60276(9) 0.7377(3) -0.21084(11) 0.0770(5) Uani 1.000000 .
H25a H 0.56196(10) 0.736(2) -0.24502(14) 0.1156(8) Uiso 1.000000 GR
H25b H 0.6219(8) 0.8375(11) -0.22452(19) 0.1156(8) Uiso 1.000000 GR
H25c H 0.6249(7) 0.6481(12) -0.2322(3) 0.1156(8) Uiso 1.000000 GR
C12 C 0.54241(7) 1.0245(3) 0.27334(13) 0.0802(6) Uani 1.000000 .
H12a H 0.49999(15) 1.044(2) 0.2528(3) 0.1203(9) Uiso 1.000000 GR
H12b H 0.5480(7) 0.9181(8) 0.3015(9) 0.1203(9) Uiso 1.000000 GR
H12c H 0.5583(6) 1.1039(16) 0.3213(6) 0.1203(9) Uiso 1.000000 GR
C11 C 0.56364(12) 1.1983(3) 0.13298(17) 0.1010(8) Uani 1.000000 .
H11a H 0.5810(9) 1.1977(10) 0.0735(9) 0.1515(13) Uiso 1.000000 GR
H11b H 0.52073(12) 1.2155(13) 0.1178(15) 0.1515(13) Uiso 1.000000 GR
H11c H 0.5816(9) 1.2839(4) 0.1749(7) 0.1515(13) Uiso 1.000000 GR

loop_
_atom_site_aniso_label
_atom_site_aniso_U_11
_atom_site_aniso_U_22
_atom_site_aniso_U_33
_atom_site_aniso_U_12
_atom_site_aniso_U_13
_atom_site_aniso_U_23
O1 0.0433(4) 0.0595(6) 0.0394(4) 0.0041(4) 0.0109(3) -0.0096(4)
O2 0.0553(5) 0.0770(8) 0.0562(5) 0.0150(5) 0.0203(4) -0.0157(5)
C16 0.0398(5) 0.0339(6) 0.0425(5) 0.0060(4) 0.0109(4) 0.0026(4)
O3 0.0432(5) 0.0979(9) 0.0609(6) 0.0125(5) -0.0010(4) -0.0264(6)
C7 0.0406(5) 0.0413(7) 0.0401(5) 0.0046(5) 0.0105(4) -0.0018(5)
O4 0.0508(5) 0.0692(7) 0.0466(5) 0.0072(5) 0.0061(4) -0.0072(4)
C19 0.0430(6) 0.0474(8) 0.0650(8) 0.0128(5) 0.0187(5) 0.0046(6)
C20 0.0505(6) 0.0400(7) 0.0515(6) 0.0072(5) 0.0194(5) -0.0027(5)
C17 0.0434(6) 0.0417(7) 0.0454(6) 0.0069(5) 0.0068(5) 0.0058(5)
C21 0.0422(5) 0.0365(6) 0.0456(5) 0.0056(5) 0.0112(4) -0.0002(5)
C24 0.0517(6) 0.0595(8) 0.0432(6) -0.0045(6) 0.0098(5) -0.0138(6)
C2 0.0466(6) 0.0415(7) 0.0452(6) 0.0023(5) 0.0053(5) -0.0048(5)
O15 0.1117(10) 0.0768(9) 0.0550(6) 0.0202(8) 0.0323(6) 0.0214(6)
C6 0.0535(6) 0.0437(7) 0.0465(6) 0.0051(5) 0.0188(5) 0.0007(5)
C8 0.0373(5) 0.0403(6) 0.0388(5) 0.0025(4) 0.0098(4) -0.0035(4)
C18 0.0422(6) 0.0442(7) 0.0600(7) 0.0090(5) 0.0100(5) 0.0074(6)
C23 0.0512(6) 0.0488(7) 0.0404(5) -0.0017(5) 0.0161(5) -0.0074(5)
C3 0.0695(8) 0.0487(8) 0.0487(7) 0.0005(6) 0.0041(6) -0.0117(6)
C4 0.0730(9) 0.0685(10) 0.0385(6) 0.0117(8) 0.0083(6) -0.0076(6)
C27 0.0437(7) 0.0773(12) 0.0746(9) 0.0132(7) 0.0042(6) 0.0054(9)
O6 0.1563(15) 0.0457(8) 0.0983(10) 0.0011(8) 0.0526(10) 0.0158(7)
C9 0.0475(6) 0.0418(7) 0.0398(5) 0.0088(5) 0.0080(4) -0.0000(5)
C13 0.0949(12) 0.0432(8) 0.0628(8) 0.0010(8) 0.0287(8) 0.0009(7)
C1AA 0.0650(8) 0.0370(7) 0.0503(6) 0.0019(6) 0.0065(6) -0.0012(5)
C10 0.0521(7) 0.0696(10) 0.0489(7) 0.0249(7) 0.0023(5) -0.0105(6)
C5 0.0637(8) 0.0632(10) 0.0436(6) 0.0158(7) 0.0187(6) 0.0079(6)
C26 0.0707(10) 0.0721(13) 0.0838(11) -0.0198(9) 0.0150(8) -0.0157(9)
C22 0.0640(8) 0.0688(10) 0.0584(7) 0.0068(7) 0.0183(6) -0.0246(7)
C25 0.0794(10) 0.1084(16) 0.0433(7) 0.0014(11) 0.0091(7) -0.0164(9)
C12 0.0498(7) 0.1245(18) 0.0677(9) 0.0218(9) 0.0136(6) -0.0299(11)
C11 0.1092(16) 0.0961(18) 0.0888(13) 0.0557(15) -0.0132(12) 0.0042(12)

loop_
_atom_type_symbol
_atom_type_scat_dispersion_real
_atom_type_scat_dispersion_imag
_atom_type_scat_Cromer_Mann_a1
_atom_type_scat_Cromer_Mann_a2
_atom_type_scat_Cromer_Mann_a3
_atom_type_scat_Cromer_Mann_a4
_atom_type_scat_Cromer_Mann_b1
_atom_type_scat_Cromer_Mann_b2
_atom_type_scat_Cromer_Mann_b3
_atom_type_scat_Cromer_Mann_b4
_atom_type_scat_Cromer_Mann_c
_atom_type_scat_source
_atom_type_scat_dispersion_source
H 0.00000 0.00000 0.49300 0.32291 0.14019 0.04081 10.51090 26.12570 3.14236 57.79970 0.0030380000826 'International Tables Volume C Table 6.1.1.4 (pp. 500-502)' 'Henke, Gullikson and Davis, At. Data and Nucl. Data Tables, 1993, 54, 2'
C 0.01920 0.00962 2.31000 1.02000 1.58860 0.86500 20.84390 10.20750 0.56870 51.65120 0.215599998832 'International Tables Volume C Table 6.1.1.4 (pp. 500-502)' 'Henke, Gullikson and Davis, At. Data and Nucl. Data Tables, 1993, 54, 2'
O 0.05239 0.03376 3.04850 2.28680 1.54630 0.86700 13.27710 5.70110 0.32390 32.90890 0.250800013542 'International Tables Volume C Table 6.1.1.4 (pp. 500-502)' 'Henke, Gullikson and Davis, At. Data and Nucl. Data Tables, 1993, 54, 2'

loop_
_geom_angle_atom_site_label_1
_geom_angle_atom_site_label_2
_geom_angle_atom_site_label_3
_geom_angle
C23 O1 C21 113.62(9)
C22 O2 C20 114.26(10)
C21 C16 C17 118.56(10)
C8 C16 C17 123.37(10)
C8 C16 C21 118.00(10)
C10 O3 H3 109.5
C6 C7 C2 120.95(11)
C8 C7 C2 110.53(11)
C8 C7 C6 128.52(12)
C24 O4 H4 109.5
C20 C19 H19 119.57(7)
C18 C19 H19 119.57(7)
C18 C19 C20 120.86(11)
C19 C20 O2 118.59(11)
C21 C20 O2 121.34(12)
C21 C20 C19 120.05(12)
H17 C17 C16 119.16(7)
C18 C17 C16 121.68(12)
C18 C17 H17 119.16(8)
C16 C21 O1 118.02(9)
C20 C21 O1 121.68(11)
C20 C21 C16 120.29(11)
C23 C24 O4 105.65(10)
C26 C24 O4 110.28(12)
C26 C24 C23 112.45(14)
C25 C24 O4 106.75(14)
C25 C24 C23 109.48(12)
C25 C24 C26 111.89(15)
C3 C2 C7 119.90(13)
C1AA C2 C7 110.89(11)
C1AA C2 C3 129.20(13)
C5 O15 H15 109.5
C13 C6 C7 121.21(12)
C5 C6 C7 118.33(13)
C5 C6 C13 120.46(13)
C7 C8 C16 111.84(9)
H8 C8 C16 110.31(7)
H8 C8 C7 110.31(6)
C9 C8 C16 111.24(10)
C9 C8 C7 102.62(9)
C9 C8 H8 110.31(6)
C17 C18 C19 118.52(11)
C27 C18 C19 121.09(12)
C27 C18 C17 120.40(13)
C24 C23 O1 106.45(9)
H23 C23 O1 108.63(7)
H23 C23 C24 108.63(8)
C22 C23 O1 107.79(12)
C22 C23 C24 116.49(12)
C22 C23 H23 108.63(9)
H3a C3 C2 120.02(9)
C4 C3 C2 119.97(14)
C4 C3 H3a 120.02(9)
H4a C4 C3 119.77(9)
C5 C4 C3 120.45(13)
C5 C4 H4a 119.77(8)
H27a C27 C18 109.5
H27b C27 C18 109.5
H27b C27 H27a 109.5
H27c C27 C18 109.5
H27c C27 H27a 109.5
H27c C27 H27b 109.5
H9 C9 C8 108.87(6)
C1AA C9 C8 104.01(9)
C1AA C9 H9 108.87(7)
C10 C9 C8 113.07(11)
C10 C9 H9 108.87(7)
C10 C9 C1AA 112.98(11)
O6 C13 C6 124.45(16)
H13 C13 C6 117.77(8)
H13 C13 O6 117.77(11)
C9 C1AA C2 103.39(11)
H1Aa C1AA C2 111.08(7)
H1Aa C1AA C9 111.08(7)
H1Ab C1AA C2 111.08(7)
H1Ab C1AA C9 111.08(7)
H1Ab C1AA H1Aa 109.0
C9 C10 O3 106.78(10)
C12 C10 O3 106.85(15)
C12 C10 C9 113.52(11)
C11 C10 O3 108.59(14)
C11 C10 C9 109.71(16)
C11 C10 C12 111.15(16)
C6 C5 O15 121.21(15)
C4 C5 O15 118.41(13)
C4 C5 C6 120.37(13)
H26a C26 C24 109.5
H26b C26 C24 109.5
H26b C26 H26a 109.5
H26c C26 C24 109.5
H26c C26 H26a 109.5
H26c C26 H26b 109.5
C23 C22 O2 110.05(12)
H22a C22 O2 109.65(7)
H22a C22 C23 109.65(8)
H22b C22 O2 109.65(9)
H22b C22 C23 109.65(9)
H22b C22 H22a 108.2
H25a C25 C24 109.5
H25b C25 C24 109.5
H25b C25 H25a 109.5
H25c C25 C24 109.5
H25c C25 H25a 109.5
H25c C25 H25b 109.5
H12a C12 C10 109.5
H12b C12 C10 109.5
H12b C12 H12a 109.5
H12c C12 C10 109.5
H12c C12 H12a 109.5
H12c C12 H12b 109.5
H11a C11 C10 109.5
H11b C11 C10 109.5
H11b C11 H11a 109.5
H11c C11 C10 109.5
H11c C11 H11a 109.5
H11c C11 H11b 109.5

loop_
_geom_bond_atom_site_label_1
_geom_bond_atom_site_label_2
_geom_bond_distance
O1 C21 1.3750(14)
O1 C23 1.4329(13)
O2 C20 1.3743(16)
O2 C22 1.4335(19)
C16 C17 1.3904(16)
C16 C21 1.3906(16)
C16 C8 1.5238(15)
O3 H3 0.8200
O3 C10 1.4343(19)
C7 C2 1.372(2)
C7 C6 1.4018(18)
C7 C8 1.5190(15)
O4 H4 0.8200
O4 C24 1.4307(19)
C19 H19 0.9300
C19 C20 1.3829(19)
C19 C18 1.382(2)
C20 C21 1.3961(16)
C17 H17 0.9300
C17 C18 1.4004(17)
C24 C23 1.5330(18)
C24 C26 1.514(2)
C24 C25 1.5233(19)
C2 C3 1.3998(18)
C2 C1AA 1.5084(19)
O15 H15 0.8200
O15 C5 1.3520(19)
C6 C13 1.444(2)
C6 C5 1.4107(18)
C8 H8 0.9800
C8 C9 1.5539(18)
C18 C27 1.5053(19)
C23 H23 0.9800
C23 C22 1.514(2)
C3 H3a 0.9300
C3 C4 1.380(2)
C4 H4a 0.9300
C4 C5 1.378(3)
C27 H27a 0.9600
C27 H27b 0.9600
C27 H27c 0.9600
O6 C13 1.222(2)
C9 H9 0.9800
C9 C1AA 1.5460(18)
C9 C10 1.5509(17)
C13 H13 0.9300
C1AA H1Aa 0.9700
C1AA H1Ab 0.9700
C10 C12 1.529(2)
C10 C11 1.519(3)
C26 H26a 0.9600
C26 H26b 0.9600
C26 H26c 0.9600
C22 H22a 0.9700
C22 H22b 0.9700
C25 H25a 0.9600
C25 H25b 0.9600
C25 H25c 0.9600
C12 H12a 0.9600
C12 H12b 0.9600
C12 H12c 0.9600
C11 H11a 0.9600
C11 H11b 0.9600
C11 H11c 0.9600

loop_
_smtbx_masks_void_nr
_smtbx_masks_void_average_x
_smtbx_masks_void_average_y
_smtbx_masks_void_average_z
_smtbx_masks_void_volume
_smtbx_masks_void_count_electrons
1 0.000 0.259 0.500 197.4 19.7
2 0.220 0.886 0.182 27.9 0.5
3 0.280 0.386 0.818 27.9 0.5
4 0.500 -0.858 0.500 197.4 19.7
5 0.720 0.386 0.182 27.9 0.5
6 0.780 0.886 0.818 27.9 0.5
